data_4027211
loop_
_publ_author_name
'Shuhei Azuma'
'Kazuyuki Nishio'
'Konomi Kubo'
'Takahiro Sasamori'
'Norihiro Tokitoh'
'Kouji Kuramochi'
'Kazunori Tsubaki'

_publ_section_title
;
 Three Different Dimerizations of 2-Bromo-3-methyl-1,4-naphthoquinones
;
_journal_name_full 'Journal of Organic Chemistry'
_journal_page_first 4812
_journal_page_last 4820
_journal_paper_doi 10.1021/jo300696m
_journal_volume 77
_journal_year 2012
_chemical_formula_moiety 'C22 H13 Br O4, C H4 O'
_chemical_formula_sum 'C23 H17 Br O5'
_chemical_formula_weight 453.28
_chemical_melting_point 439
_chemical_name_common 5a
_chemical_name_systematic
; 
 5a 
;
_space_group_IT_number 2
_symmetry_cell_setting triclinic
_symmetry_Int_Tables_number 2
_symmetry_space_group_name_Hall '-P 1'
_symmetry_space_group_name_H-M 'P -1'
_atom_sites_solution_hydrogens geom
_atom_sites_solution_primary direct
_atom_sites_solution_secondary difmap
_audit_creation_method SHELXL-97
_cell_angle_alpha 99.9974(15)
_cell_angle_beta 94.1978(14)
_cell_angle_gamma 98.252(2)
_cell_formula_units_Z 4
_cell_length_a 7.4477(3)
_cell_length_b 12.7681(5)
_cell_length_c 19.9691(7)
_cell_measurement_temperature 103(2)
_cell_measurement_theta_max 25.5
_cell_measurement_theta_min 1.77
_cell_volume 1841.32(12)
_computing_cell_refinement HKL2000
_computing_data_collection CrystalClear
_computing_data_reduction HKL2000
_computing_molecular_graphics 'Yadokari-XG 2009 (Wakita Nemoto et al., 2009)'
_computing_publication_material
;
Yadokari-XG 2009 (Wakita,Nemoto et al., 2009)
;
_computing_structure_refinement 'SHELXL-97 (Sheldrick, 1997)'
_computing_structure_solution 'SHELXS-97 (Sheldrick, 1997)'
_diffrn_ambient_temperature 103(2)
_diffrn_detector_area_resol_mean 28.5714
_diffrn_measured_fraction_theta_full 0.996
_diffrn_measured_fraction_theta_max 0.996
_diffrn_measurement_device_type 'Rigaku VariMax Saturn'
_diffrn_measurement_method \w
_diffrn_radiation_monochromator Confocal
_diffrn_radiation_source 'rotating-anode x-ray tube'
_diffrn_radiation_type MoK\a
_diffrn_radiation_wavelength 0.71075
_diffrn_reflns_av_R_equivalents 0.0553
_diffrn_reflns_av_sigmaI/netI 0.0647
_diffrn_reflns_limit_h_max 8
_diffrn_reflns_limit_h_min -9
_diffrn_reflns_limit_k_max 15
_diffrn_reflns_limit_k_min -14
_diffrn_reflns_limit_l_max 24
_diffrn_reflns_limit_l_min -24
_diffrn_reflns_number 16263
_diffrn_reflns_theta_full 25.50
_diffrn_reflns_theta_max 25.50
_diffrn_reflns_theta_min 1.77
_exptl_absorpt_coefficient_mu 2.267
_exptl_absorpt_correction_T_max 0.9777
_exptl_absorpt_correction_T_min 0.8394
_exptl_absorpt_correction_type multi-scan
_exptl_absorpt_process_details
;
Jacobson, R. (1998) Private communication
;
_exptl_crystal_colour red
_exptl_crystal_density_diffrn 1.635
_exptl_crystal_description prism
_exptl_crystal_F_000 920
_exptl_crystal_size_max 0.08
_exptl_crystal_size_mid 0.05
_exptl_crystal_size_min 0.01
_refine_diff_density_max 0.631
_refine_diff_density_min -0.645
_refine_diff_density_rms 0.089
_refine_ls_extinction_method none
_refine_ls_goodness_of_fit_ref 1.014
_refine_ls_hydrogen_treatment constr
_refine_ls_matrix_type full
_refine_ls_number_parameters 529
_refine_ls_number_reflns 6803
_refine_ls_number_restraints 0
_refine_ls_restrained_S_all 1.014
_refine_ls_R_factor_all 0.0683
_refine_ls_R_factor_gt 0.0426
_refine_ls_shift/su_max 0.003
_refine_ls_shift/su_mean 0.000
_refine_ls_structure_factor_coef Fsqd
_refine_ls_weighting_details 'calc w=1/[\s^2^(Fo^2^)+(0.0517P)^2^+0.2932P] where P=(Fo^2^+2Fc^2^)/3'
_refine_ls_weighting_scheme calc
_refine_ls_wR_factor_gt 0.0934
_refine_ls_wR_factor_ref 0.1052
_reflns_number_gt 5042
_reflns_number_total 6803
_reflns_threshold_expression >2sigma(I)
_cod_data_source_file jo300696m_si_002.cif
_cod_data_source_block 5a
_cod_database_code 4027211

loop_
_symmetry_equiv_pos_as_xyz
'x, y, z'
'-x, -y, -z'

loop_
_atom_site_label
_atom_site_type_symbol
_atom_site_fract_x
_atom_site_fract_y
_atom_site_fract_z
_atom_site_U_iso_or_equiv
_atom_site_adp_type
_atom_site_occupancy
_atom_site_symmetry_multiplicity
_atom_site_calc_flag
_atom_site_refinement_flags
O1 O 1.1767(3) 0.3009(2) 0.82977(12) 0.0309(6) Uani 1 1 d .
C1 C 1.2136(5) 0.2285(3) 0.78529(18) 0.0283(9) Uani 1 1 d .
C2 C 1.2106(5) 0.2447(3) 0.71275(18) 0.0244(8) Uani 1 1 d .
C3 C 1.1547(5) 0.3355(3) 0.69419(18) 0.0275(8) Uani 1 1 d .
H1 H 1.1147 0.3873 0.7275 0.033 Uiso 1 1 calc R
C4 C 1.1568(5) 0.3510(3) 0.62729(19) 0.0305(9) Uani 1 1 d .
H2 H 1.1195 0.4138 0.6150 0.037 Uiso 1 1 calc R
C5 C 1.2134(5) 0.2747(3) 0.57780(19) 0.0328(9) Uani 1 1 d .
H3 H 1.2150 0.2856 0.5320 0.039 Uiso 1 1 calc R
C6 C 1.2674(5) 0.1827(3) 0.59580(18) 0.0288(9) Uani 1 1 d .
H4 H 1.3057 0.1306 0.5622 0.035 Uiso 1 1 calc R
C7 C 1.2655(5) 0.1667(3) 0.66275(17) 0.0258(8) Uani 1 1 d .
C8 C 1.3157(5) 0.0667(3) 0.68182(18) 0.0269(8) Uani 1 1 d .
O2 O 1.3606(3) -0.0039(2) 0.63959(12) 0.0303(6) Uani 1 1 d .
C9 C 1.2617(5) 0.1278(3) 0.80411(18) 0.0253(8) Uani 1 1 d .
C10 C 1.3041(5) 0.0520(3) 0.75418(18) 0.0254(8) Uani 1 1 d .
O3 O 1.3473(3) -0.04557(19) 0.76186(12) 0.0275(6) Uani 1 1 d .
C11 C 1.2445(5) -0.1103(3) 0.80033(18) 0.0270(8) Uani 1 1 d .
C12 C 1.2496(5) -0.0786(3) 0.86976(18) 0.0267(8) Uani 1 1 d .
C13 C 1.3496(5) 0.0308(3) 0.90191(18) 0.0286(8) Uani 1 1 d .
H5 H 1.4767 0.0374 0.8897 0.034 Uiso 1 1 calc R
H6 H 1.3536 0.0391 0.9522 0.034 Uiso 1 1 calc R
C14 C 1.2589(5) 0.1211(3) 0.87864(18) 0.0286(8) Uani 1 1 d .
H7 H 1.1304 0.1114 0.8891 0.034 Uiso 1 1 calc R
H8 H 1.3204 0.1909 0.9061 0.034 Uiso 1 1 calc R
C15 C 1.1503(5) -0.2101(3) 0.76359(17) 0.0247(8) Uani 1 1 d .
C16 C 1.1423(5) -0.2399(3) 0.69117(17) 0.0268(8) Uani 1 1 d .
H9 H 1.2042 -0.1923 0.6657 0.032 Uiso 1 1 calc R
C17 C 1.0462(5) -0.3366(3) 0.65816(18) 0.0300(9) Uani 1 1 d .
H10 H 1.0402 -0.3553 0.6098 0.036 Uiso 1 1 calc R
C18 C 0.9551(5) -0.4096(3) 0.69572(19) 0.0299(9) Uani 1 1 d .
H11 H 0.8879 -0.4763 0.6722 0.036 Uiso 1 1 calc R
C19 C 0.9637(5) -0.3842(3) 0.76548(18) 0.0287(9) Uani 1 1 d .
H12 H 0.9047 -0.4341 0.7901 0.034 Uiso 1 1 calc R
C20 C 1.0602(5) -0.2838(3) 0.80118(18) 0.0243(8) Uani 1 1 d .
C21 C 1.0686(5) -0.2537(3) 0.87371(18) 0.0266(8) Uani 1 1 d .
C22 C 1.1572(5) -0.1543(3) 0.90584(17) 0.0249(8) Uani 1 1 d .
Br1 Br 1.15636(5) -0.11531(3) 1.002069(18) 0.03149(12) Uani 1 1 d .
O4 O 0.9859(4) -0.3307(2) 0.90590(12) 0.0319(6) Uani 1 1 d .
H13 H 0.9890 -0.3055 0.9478 0.048 Uiso 1 1 calc R
O5 O 0.5166(3) -0.3432(2) 0.63424(13) 0.0335(6) Uani 1 1 d .
C23 C 0.5767(5) -0.2805(3) 0.68771(19) 0.0278(8) Uani 1 1 d .
C24 C 0.5449(5) -0.3103(3) 0.75501(19) 0.0271(8) Uani 1 1 d .
C25 C 0.4422(5) -0.4105(3) 0.7583(2) 0.0325(9) Uani 1 1 d .
H14 H 0.3973 -0.4604 0.7174 0.039 Uiso 1 1 calc R
C26 C 0.4069(5) -0.4362(3) 0.8210(2) 0.0346(9) Uani 1 1 d .
H15 H 0.3366 -0.5037 0.8229 0.042 Uiso 1 1 calc R
C27 C 0.4732(5) -0.3644(3) 0.8812(2) 0.0359(10) Uani 1 1 d .
H16 H 0.4475 -0.3827 0.9240 0.043 Uiso 1 1 calc R
C28 C 0.5767(5) -0.2662(3) 0.87885(19) 0.0323(9) Uani 1 1 d .
H17 H 0.6230 -0.2174 0.9200 0.039 Uiso 1 1 calc R
C29 C 0.6131(5) -0.2389(3) 0.81599(18) 0.0271(8) Uani 1 1 d .
C30 C 0.7194(5) -0.1327(3) 0.81356(18) 0.0269(8) Uani 1 1 d .
O6 O 0.7791(3) -0.0673(2) 0.86532(12) 0.0312(6) Uani 1 1 d .
C31 C 0.7505(5) -0.1073(3) 0.74463(18) 0.0268(8) Uani 1 1 d .
C32 C 0.6833(5) -0.1732(3) 0.68508(18) 0.0259(8) Uani 1 1 d .
C33 C 0.7087(5) -0.1515(3) 0.61401(18) 0.0282(8) Uani 1 1 d .
H18 H 0.5903 -0.1398 0.5931 0.034 Uiso 1 1 calc R
H19 H 0.7414 -0.2169 0.5863 0.034 Uiso 1 1 calc R
C34 C 0.8526(5) -0.0558(3) 0.60937(19) 0.0303(9) Uani 1 1 d .
H20 H 0.9713 -0.0655 0.6311 0.036 Uiso 1 1 calc R
H21 H 0.8664 -0.0536 0.5607 0.036 Uiso 1 1 calc R
C35 C 0.8035(5) 0.0502(3) 0.64375(18) 0.0263(8) Uani 1 1 d .
C36 C 0.8017(5) 0.0676(3) 0.71340(18) 0.0251(8) Uani 1 1 d .
O7 O 0.8557(3) -0.00703(19) 0.75136(12) 0.0276(6) Uani 1 1 d .
C37 C 0.7600(5) 0.1639(3) 0.75250(18) 0.0251(8) Uani 1 1 d .
C38 C 0.7562(5) 0.1798(3) 0.82455(18) 0.0275(8) Uani 1 1 d .
H22 H 0.7818 0.1247 0.8486 0.033 Uiso 1 1 calc R
C39 C 0.7156(5) 0.2746(3) 0.85953(18) 0.0292(9) Uani 1 1 d .
H23 H 0.7143 0.2852 0.9078 0.035 Uiso 1 1 calc R
C40 C 0.6759(5) 0.3561(3) 0.82426(18) 0.0287(8) Uani 1 1 d .
H24 H 0.6473 0.4211 0.8490 0.034 Uiso 1 1 calc R
C41 C 0.6778(5) 0.3431(3) 0.75453(18) 0.0291(8) Uani 1 1 d .
H25 H 0.6508 0.3990 0.7315 0.035 Uiso 1 1 calc R
C42 C 0.7200(5) 0.2460(3) 0.71684(18) 0.0262(8) Uani 1 1 d .
C43 C 0.7215(5) 0.2295(3) 0.64412(18) 0.0266(8) Uani 1 1 d .
C44 C 0.7574(5) 0.1329(3) 0.60930(18) 0.0258(8) Uani 1 1 d .
Br2 Br 0.74171(5) 0.10996(3) 0.512344(18) 0.03150(12) Uani 1 1 d .
O8 O 0.6857(4) 0.3133(2) 0.61459(13) 0.0321(6) Uani 1 1 d .
H26 H 0.6804 0.2952 0.5719 0.048 Uiso 1 1 calc R
C45 C 0.7264(7) 0.4769(4) 0.5095(2) 0.0540(12) Uani 1 1 d .
H27 H 0.6674 0.4978 0.5510 0.081 Uiso 1 1 calc R
H28 H 0.6758 0.5090 0.4727 0.081 Uiso 1 1 calc R
H29 H 0.8579 0.5025 0.5185 0.081 Uiso 1 1 calc R
O9 O 0.6953(6) 0.3657(3) 0.49031(16) 0.0621(10) Uani 1 1 d .
H30 H 0.5969 0.3463 0.4649 0.093 Uiso 1 1 calc R
C46 C 1.2087(6) 0.4526(3) 0.9786(2) 0.0421(10) Uani 1 1 d .
H31 H 1.2113 0.4882 1.0263 0.063 Uiso 1 1 calc R
H32 H 1.1537 0.4950 0.9486 0.063 Uiso 1 1 calc R
H33 H 1.3334 0.4466 0.9676 0.063 Uiso 1 1 calc R
O10 O 1.1041(4) 0.3484(2) 0.96878(13) 0.0417(7) Uani 1 1 d .
H34 H 1.1024 0.3177 0.9279 0.063 Uiso 1 1 calc R

loop_
_atom_site_aniso_label
_atom_site_aniso_U_11
_atom_site_aniso_U_22
_atom_site_aniso_U_33
_atom_site_aniso_U_23
_atom_site_aniso_U_13
_atom_site_aniso_U_12
O1 0.0342(14) 0.0318(15) 0.0266(14) 0.0028(11) 0.0110(11) 0.0039(12)
C1 0.0255(19) 0.033(2) 0.024(2) 0.0015(16) 0.0103(15) -0.0024(17)
C2 0.0211(18) 0.027(2) 0.0241(19) 0.0030(15) 0.0063(15) -0.0002(16)
C3 0.0267(19) 0.029(2) 0.026(2) 0.0013(16) 0.0089(16) 0.0018(17)
C4 0.030(2) 0.029(2) 0.033(2) 0.0062(17) 0.0076(17) 0.0036(17)
C5 0.039(2) 0.036(2) 0.023(2) 0.0066(17) 0.0094(17) -0.0005(19)
C6 0.028(2) 0.032(2) 0.026(2) 0.0048(16) 0.0099(16) 0.0041(17)
C7 0.0243(19) 0.031(2) 0.0212(19) 0.0048(15) 0.0065(15) 0.0007(16)
C8 0.0228(19) 0.032(2) 0.0234(19) 0.0018(16) 0.0058(15) -0.0009(17)
O2 0.0346(15) 0.0336(15) 0.0237(14) 0.0045(12) 0.0109(11) 0.0056(12)
C9 0.0247(19) 0.027(2) 0.0227(19) 0.0035(15) 0.0060(15) -0.0009(16)
C10 0.0244(19) 0.028(2) 0.025(2) 0.0070(16) 0.0090(15) 0.0035(16)
O3 0.0319(14) 0.0287(14) 0.0244(13) 0.0074(11) 0.0129(11) 0.0048(12)
C11 0.0269(19) 0.028(2) 0.029(2) 0.0072(16) 0.0114(16) 0.0075(17)
C12 0.0240(19) 0.032(2) 0.025(2) 0.0042(16) 0.0061(15) 0.0076(17)
C13 0.030(2) 0.035(2) 0.0206(19) 0.0035(16) 0.0071(15) 0.0011(17)
C14 0.030(2) 0.031(2) 0.024(2) 0.0036(16) 0.0092(16) 0.0039(17)
C15 0.0256(19) 0.029(2) 0.0221(19) 0.0036(15) 0.0071(15) 0.0120(16)
C16 0.032(2) 0.031(2) 0.0202(19) 0.0061(16) 0.0082(15) 0.0099(18)
C17 0.034(2) 0.037(2) 0.0203(19) 0.0032(16) 0.0080(16) 0.0092(18)
C18 0.028(2) 0.030(2) 0.031(2) 0.0016(16) 0.0040(16) 0.0055(17)
C19 0.028(2) 0.029(2) 0.029(2) 0.0032(16) 0.0093(16) 0.0042(17)
C20 0.0229(18) 0.027(2) 0.0243(19) 0.0052(15) 0.0077(15) 0.0055(16)
C21 0.030(2) 0.029(2) 0.0234(19) 0.0087(16) 0.0117(16) 0.0056(17)
C22 0.0268(19) 0.031(2) 0.0186(18) 0.0053(15) 0.0044(15) 0.0083(17)
Br1 0.0391(2) 0.0350(2) 0.0195(2) 0.00442(16) 0.00787(16) 0.00153(18)
O4 0.0389(15) 0.0326(15) 0.0236(14) 0.0050(11) 0.0112(12) -0.0004(12)
O5 0.0333(15) 0.0355(15) 0.0282(15) -0.0034(12) 0.0041(12) 0.0042(13)
C23 0.0204(18) 0.032(2) 0.032(2) 0.0024(17) 0.0049(16) 0.0093(17)
C24 0.0230(19) 0.026(2) 0.033(2) 0.0035(16) 0.0076(16) 0.0057(16)
C25 0.030(2) 0.030(2) 0.037(2) 0.0023(17) 0.0055(17) 0.0048(18)
C26 0.028(2) 0.033(2) 0.043(2) 0.0107(19) 0.0078(18) 0.0020(18)
C27 0.032(2) 0.039(2) 0.040(2) 0.0148(19) 0.0085(18) 0.0083(19)
C28 0.036(2) 0.034(2) 0.028(2) 0.0054(17) 0.0100(17) 0.0082(19)
C29 0.0261(19) 0.026(2) 0.030(2) 0.0034(16) 0.0075(16) 0.0078(17)
C30 0.0266(19) 0.028(2) 0.026(2) 0.0031(17) 0.0033(16) 0.0066(17)
O6 0.0384(15) 0.0294(15) 0.0239(14) 0.0023(12) 0.0061(11) 0.0002(12)
C31 0.0210(19) 0.030(2) 0.030(2) 0.0047(17) 0.0046(16) 0.0056(17)
C32 0.0227(18) 0.031(2) 0.025(2) 0.0045(16) 0.0082(15) 0.0064(16)
C33 0.030(2) 0.031(2) 0.0228(19) 0.0014(16) 0.0050(16) 0.0059(17)
C34 0.034(2) 0.036(2) 0.024(2) 0.0074(17) 0.0100(16) 0.0087(18)
C35 0.0236(19) 0.030(2) 0.025(2) 0.0037(16) 0.0083(15) 0.0031(16)
C36 0.0234(18) 0.027(2) 0.026(2) 0.0067(16) 0.0067(15) 0.0020(16)
O7 0.0287(13) 0.0272(14) 0.0259(14) 0.0044(11) 0.0040(11) 0.0010(11)
C37 0.0252(19) 0.024(2) 0.0251(19) 0.0043(15) 0.0074(15) -0.0013(16)
C38 0.0246(19) 0.033(2) 0.026(2) 0.0075(16) 0.0071(15) 0.0017(17)
C39 0.031(2) 0.034(2) 0.0212(19) 0.0010(16) 0.0066(16) 0.0032(18)
C40 0.028(2) 0.029(2) 0.028(2) 0.0012(16) 0.0056(16) 0.0045(17)
C41 0.029(2) 0.029(2) 0.030(2) 0.0060(16) 0.0072(16) 0.0032(17)
C42 0.0221(18) 0.030(2) 0.0250(19) 0.0026(16) 0.0088(15) -0.0008(16)
C43 0.0233(19) 0.034(2) 0.0244(19) 0.0102(16) 0.0055(15) 0.0020(17)
C44 0.0226(18) 0.030(2) 0.0226(19) 0.0020(16) 0.0064(15) 0.0004(16)
Br2 0.0376(2) 0.0363(2) 0.0209(2) 0.00496(16) 0.00882(16) 0.00419(18)
O8 0.0400(15) 0.0314(15) 0.0262(14) 0.0080(12) 0.0078(12) 0.0043(13)
C45 0.070(3) 0.045(3) 0.042(3) 0.006(2) 0.002(2) -0.004(3)
O9 0.107(3) 0.044(2) 0.0320(19) 0.0065(14) -0.0031(18) 0.006(2)
C46 0.050(3) 0.038(2) 0.035(2) 0.0040(19) 0.010(2) -0.006(2)
O10 0.0568(18) 0.0379(17) 0.0260(15) 0.0004(12) 0.0173(14) -0.0075(14)

loop_
_atom_type_symbol
_atom_type_description
_atom_type_scat_dispersion_real
_atom_type_scat_dispersion_imag
_atom_type_scat_source
C C 0.0033 0.0016 'International Tables Vol C Tables 4.2.6.8 and 6.1.1.4'
H H 0.0000 0.0000 'International Tables Vol C Tables 4.2.6.8 and 6.1.1.4'
O O 0.0106 0.0060 'International Tables Vol C Tables 4.2.6.8 and 6.1.1.4'
Br Br -0.2901 2.4595 'International Tables Vol C Tables 4.2.6.8 and 6.1.1.4'

loop_
_geom_angle_atom_site_label_1
_geom_angle_atom_site_label_2
_geom_angle_atom_site_label_3
_geom_angle
O1 C1 C9 120.3(3)
O1 C1 C2 119.1(3)
C9 C1 C2 120.6(3)
C3 C2 C7 119.6(3)
C3 C2 C1 120.8(3)
C7 C2 C1 119.6(3)
C4 C3 C2 120.3(3)
C4 C3 H1 119.8
C2 C3 H1 119.8
C3 C4 C5 120.3(4)
C3 C4 H2 119.9
C5 C4 H2 119.9
C6 C5 C4 119.8(3)
C6 C5 H3 120.1
C4 C5 H3 120.1
C7 C6 C5 120.2(3)
C7 C6 H4 119.9
C5 C6 H4 119.9
C6 C7 C2 119.8(3)
C6 C7 C8 120.5(3)
C2 C7 C8 119.6(3)
O2 C8 C7 121.6(3)
O2 C8 C10 120.2(3)
C7 C8 C10 118.2(3)
C10 C9 C1 118.2(3)
C10 C9 C14 126.3(3)
C1 C9 C14 115.5(3)
C9 C10 O3 126.1(3)
C9 C10 C8 123.6(3)
O3 C10 C8 110.3(3)
C10 O3 C11 120.7(2)
C12 C11 O3 120.2(3)
C12 C11 C15 123.9(3)
O3 C11 C15 115.8(3)
C11 C12 C22 116.5(3)
C11 C12 C13 118.4(3)
C22 C12 C13 125.1(3)
C12 C13 C14 112.0(3)
C12 C13 H5 109.2
C14 C13 H5 109.2
C12 C13 H6 109.2
C14 C13 H6 109.2
H5 C13 H6 107.9
C9 C14 C13 115.9(3)
C9 C14 H7 108.3
C13 C14 H7 108.3
C9 C14 H8 108.3
C13 C14 H8 108.3
H7 C14 H8 107.4
C11 C15 C16 122.9(3)
C11 C15 C20 118.1(3)
C16 C15 C20 119.0(3)
C17 C16 C15 120.4(3)
C17 C16 H9 119.8
C15 C16 H9 119.8
C16 C17 C18 120.5(3)
C16 C17 H10 119.8
C18 C17 H10 119.8
C19 C18 C17 120.5(4)
C19 C18 H11 119.8
C17 C18 H11 119.8
C18 C19 C20 120.4(3)
C18 C19 H12 119.8
C20 C19 H12 119.8
C19 C20 C21 121.9(3)
C19 C20 C15 119.2(3)
C21 C20 C15 118.9(3)
O4 C21 C22 125.0(3)
O4 C21 C20 115.1(3)
C22 C21 C20 119.9(3)
C21 C22 C12 122.6(3)
C21 C22 Br1 118.6(3)
C12 C22 Br1 118.9(3)
C21 O4 H13 109.5
O5 C23 C24 120.7(3)
O5 C23 C32 119.7(3)
C24 C23 C32 119.5(3)
C29 C24 C25 119.0(3)
C29 C24 C23 120.8(3)
C25 C24 C23 120.1(3)
C26 C25 C24 119.9(4)
C26 C25 H14 120.0
C24 C25 H14 120.0
C25 C26 C27 120.7(4)
C25 C26 H15 119.7
C27 C26 H15 119.7
C28 C27 C26 120.0(4)
C28 C27 H16 120.0
C26 C27 H16 120.0
C27 C28 C29 120.0(4)
C27 C28 H17 120.0
C29 C28 H17 120.0
C28 C29 C24 120.3(3)
C28 C29 C30 119.9(3)
C24 C29 C30 119.8(3)
O6 C30 C29 122.1(3)
O6 C30 C31 120.6(3)
C29 C30 C31 117.3(3)
C32 C31 O7 125.7(3)
C32 C31 C30 124.3(3)
O7 C31 C30 110.1(3)
C31 C32 C23 118.2(3)
C31 C32 C33 126.7(3)
C23 C32 C33 115.1(3)
C32 C33 C34 116.1(3)
C32 C33 H18 108.3
C34 C33 H18 108.3
C32 C33 H19 108.3
C34 C33 H19 108.3
H18 C33 H19 107.4
C35 C34 C33 112.3(3)
C35 C34 H20 109.1
C33 C34 H20 109.1
C35 C34 H21 109.1
C33 C34 H21 109.1
H20 C34 H21 107.9
C36 C35 C44 117.4(3)
C36 C35 C34 117.5(3)
C44 C35 C34 125.1(3)
C35 C36 O7 120.8(3)
C35 C36 C37 123.6(3)
O7 C36 C37 115.4(3)
C31 O7 C36 119.9(3)
C42 C37 C38 119.7(3)
C42 C37 C36 117.6(3)
C38 C37 C36 122.7(3)
C39 C38 C37 120.1(3)
C39 C38 H22 120.0
C37 C38 H22 120.0
C38 C39 C40 120.3(3)
C38 C39 H23 119.8
C40 C39 H23 119.8
C41 C40 C39 121.0(3)
C41 C40 H24 119.5
C39 C40 H24 119.5
C40 C41 C42 120.0(4)
C40 C41 H25 120.0
C42 C41 H25 120.0
C37 C42 C41 118.8(3)
C37 C42 C43 119.7(3)
C41 C42 C43 121.5(3)
O8 C43 C44 124.8(3)
O8 C43 C42 115.5(3)
C44 C43 C42 119.6(3)
C43 C44 C35 122.0(3)
C43 C44 Br2 118.5(3)
C35 C44 Br2 119.5(3)
C43 O8 H26 109.5
O9 C45 H27 109.5
O9 C45 H28 109.5
H27 C45 H28 109.5
O9 C45 H29 109.5
H27 C45 H29 109.5
H28 C45 H29 109.5
C45 O9 H30 109.5
O10 C46 H31 109.5
O10 C46 H32 109.5
H31 C46 H32 109.5
O10 C46 H33 109.5
H31 C46 H33 109.5
H32 C46 H33 109.5
C46 O10 H34 109.5

loop_
_geom_bond_atom_site_label_1
_geom_bond_atom_site_label_2
_geom_bond_distance
O1 C1 1.242(4)
C1 C9 1.484(5)
C1 C2 1.498(5)
C2 C3 1.385(5)
C2 C7 1.410(5)
C3 C4 1.385(5)
C3 H1 0.9500
C4 C5 1.396(5)
C4 H2 0.9500
C5 C6 1.390(5)
C5 H3 0.9500
C6 C7 1.388(5)
C6 H4 0.9500
C7 C8 1.484(5)
C8 O2 1.225(4)
C8 C10 1.496(5)
C9 C10 1.353(5)
C9 C14 1.507(5)
C10 O3 1.361(4)
O3 C11 1.409(4)
C11 C12 1.371(5)
C11 C15 1.413(5)
C12 C22 1.432(5)
C12 C13 1.495(5)
C13 C14 1.538(5)
C13 H5 0.9900
C13 H6 0.9900
C14 H7 0.9900
C14 H8 0.9900
C15 C16 1.425(5)
C15 C20 1.427(5)
C16 C17 1.366(5)
C16 H9 0.9500
C17 C18 1.423(5)
C17 H10 0.9500
C18 C19 1.369(5)
C18 H11 0.9500
C19 C20 1.419(5)
C19 H12 0.9500
C20 C21 1.427(5)
C21 O4 1.364(4)
C21 C22 1.369(5)
C22 Br1 1.900(3)
O4 H13 0.8400
O5 C23 1.230(4)
C23 C24 1.485(5)
C23 C32 1.492(5)
C24 C29 1.401(5)
C24 C25 1.407(5)
C25 C26 1.383(5)
C25 H14 0.9500
C26 C27 1.390(6)
C26 H15 0.9500
C27 C28 1.385(5)
C27 H16 0.9500
C28 C29 1.394(5)
C28 H17 0.9500
C29 C30 1.479(5)
C30 O6 1.221(4)
C30 C31 1.495(5)
C31 C32 1.348(5)
C31 O7 1.381(4)
C32 C33 1.512(5)
C33 C34 1.526(5)
C33 H18 0.9900
C33 H19 0.9900
C34 C35 1.514(5)
C34 H20 0.9900
C34 H21 0.9900
C35 C36 1.371(5)
C35 C44 1.423(5)
C36 O7 1.400(4)
C36 C37 1.425(5)
C37 C42 1.419(5)
C37 C38 1.421(5)
C38 C39 1.374(5)
C38 H22 0.9500
C39 C40 1.406(5)
C39 H23 0.9500
C40 C41 1.375(5)
C40 H24 0.9500
C41 C42 1.423(5)
C41 H25 0.9500
C42 C43 1.432(5)
C43 O8 1.358(4)
C43 C44 1.378(5)
C44 Br2 1.900(3)
O8 H26 0.8400
C45 O9 1.386(5)
C45 H27 0.9800
C45 H28 0.9800
C45 H29 0.9800
O9 H30 0.8400
C46 O10 1.416(5)
C46 H31 0.9800
C46 H32 0.9800
C46 H33 0.9800
O10 H34 0.8400

loop_
_geom_hbond_atom_site_label_D
_geom_hbond_atom_site_label_H
_geom_hbond_atom_site_label_A
_geom_hbond_distance_DH
_geom_hbond_distance_HA
_geom_hbond_distance_DA
_geom_hbond_angle_DHA
_geom_hbond_site_symmetry_A
O4 H13 O10 0.84 1.98 2.676(3) 139.2 2_757
O4 H13 Br1 0.84 2.58 3.110(3) 122.4 .
O8 H26 O9 0.84 2.00 2.683(4) 138.5 .
O8 H26 Br2 0.84 2.58 3.111(2) 122.7 .
O9 H30 O5 0.84 2.09 2.794(4) 141.6 2_656
O10 H34 O1 0.84 2.06 2.845(3) 155.6 .

loop_
_geom_torsion_atom_site_label_1
_geom_torsion_atom_site_label_2
_geom_torsion_atom_site_label_3
_geom_torsion_atom_site_label_4
_geom_torsion
O1 C1 C2 C3 -4.7(5)
C9 C1 C2 C3 175.9(3)
O1 C1 C2 C7 175.3(3)
C9 C1 C2 C7 -4.2(5)
C7 C2 C3 C4 -1.6(5)
C1 C2 C3 C4 178.4(3)
C2 C3 C4 C5 0.7(5)
C3 C4 C5 C6 0.2(6)
C4 C5 C6 C7 -0.1(6)
C5 C6 C7 C2 -0.8(5)
C5 C6 C7 C8 177.5(3)
C3 C2 C7 C6 1.6(5)
C1 C2 C7 C6 -178.3(3)
C3 C2 C7 C8 -176.7(3)
C1 C2 C7 C8 3.4(5)
C6 C7 C8 O2 0.3(5)
C2 C7 C8 O2 178.5(3)
C6 C7 C8 C10 -177.6(3)
C2 C7 C8 C10 0.6(5)
O1 C1 C9 C10 -178.8(3)
C2 C1 C9 C10 0.6(5)
O1 C1 C9 C14 0.8(5)
C2 C1 C9 C14 -179.7(3)
C1 C9 C10 O3 -178.5(3)
C14 C9 C10 O3 1.9(6)
C1 C9 C10 C8 3.7(5)
C14 C9 C10 C8 -175.9(3)
O2 C8 C10 C9 177.6(3)
C7 C8 C10 C9 -4.4(5)
O2 C8 C10 O3 -0.5(5)
C7 C8 C10 O3 177.4(3)
C9 C10 O3 C11 44.8(5)
C8 C10 O3 C11 -137.1(3)
C10 O3 C11 C12 -68.2(4)
C10 O3 C11 C15 116.1(3)
O3 C11 C12 C22 -173.4(3)
C15 C11 C12 C22 1.9(5)
O3 C11 C12 C13 6.6(5)
C15 C11 C12 C13 -178.1(3)
C11 C12 C13 C14 65.3(4)
C22 C12 C13 C14 -114.8(4)
C10 C9 C14 C13 13.2(5)
C1 C9 C14 C13 -166.5(3)
C12 C13 C14 C9 -65.7(4)
C12 C11 C15 C16 178.0(3)
O3 C11 C15 C16 -6.5(5)
C12 C11 C15 C20 -2.2(5)
O3 C11 C15 C20 173.3(3)
C11 C15 C16 C17 -178.7(3)
C20 C15 C16 C17 1.5(5)
C15 C16 C17 C18 -0.9(5)
C16 C17 C18 C19 -0.5(5)
C17 C18 C19 C20 1.4(5)
C18 C19 C20 C21 178.6(3)
C18 C19 C20 C15 -0.8(5)
C11 C15 C20 C19 179.6(3)
C16 C15 C20 C19 -0.6(5)
C11 C15 C20 C21 0.1(5)
C16 C15 C20 C21 179.9(3)
C19 C20 C21 O4 3.4(5)
C15 C20 C21 O4 -177.2(3)
C19 C20 C21 C22 -177.4(3)
C15 C20 C21 C22 2.0(5)
O4 C21 C22 C12 176.8(3)
C20 C21 C22 C12 -2.3(5)
O4 C21 C22 Br1 -3.5(5)
C20 C21 C22 Br1 177.4(3)
C11 C12 C22 C21 0.4(5)
C13 C12 C22 C21 -179.6(3)
C11 C12 C22 Br1 -179.3(3)
C13 C12 C22 Br1 0.7(5)
O5 C23 C24 C29 -180.0(3)
C32 C23 C24 C29 0.2(5)
O5 C23 C24 C25 -1.1(5)
C32 C23 C24 C25 179.0(3)
C29 C24 C25 C26 1.4(5)
C23 C24 C25 C26 -177.5(3)
C24 C25 C26 C27 -0.6(6)
C25 C26 C27 C28 -0.4(6)
C26 C27 C28 C29 0.6(6)
C27 C28 C29 C24 0.2(5)
C27 C28 C29 C30 178.3(3)
C25 C24 C29 C28 -1.2(5)
C23 C24 C29 C28 177.7(3)
C25 C24 C29 C30 -179.3(3)
C23 C24 C29 C30 -0.5(5)
C28 C29 C30 O6 0.7(5)
C24 C29 C30 O6 178.9(3)
C28 C29 C30 C31 -178.7(3)
C24 C29 C30 C31 -0.6(5)
O6 C30 C31 C32 -177.3(3)
C29 C30 C31 C32 2.2(5)
O6 C30 C31 O7 2.2(5)
C29 C30 C31 O7 -178.4(3)
O7 C31 C32 C23 178.2(3)
C30 C31 C32 C23 -2.5(5)
O7 C31 C32 C33 0.1(6)
C30 C31 C32 C33 179.5(3)
O5 C23 C32 C31 -178.6(3)
C24 C23 C32 C31 1.3(5)
O5 C23 C32 C33 -0.3(5)
C24 C23 C32 C33 179.5(3)
C31 C32 C33 C34 12.1(5)
C23 C32 C33 C34 -166.0(3)
C32 C33 C34 C35 -64.5(4)
C33 C34 C35 C36 67.0(4)
C33 C34 C35 C44 -112.3(4)
C44 C35 C36 O7 -176.3(3)
C34 C35 C36 O7 4.3(5)
C44 C35 C36 C37 -1.2(5)
C34 C35 C36 C37 179.4(3)
C32 C31 O7 C36 47.8(5)
C30 C31 O7 C36 -131.6(3)
C35 C36 O7 C31 -68.0(4)
C37 C36 O7 C31 116.6(3)
C35 C36 C37 C42 -0.7(5)
O7 C36 C37 C42 174.6(3)
C35 C36 C37 C38 179.0(3)
O7 C36 C37 C38 -5.7(5)
C42 C37 C38 C39 -0.6(5)
C36 C37 C38 C39 179.8(3)
C37 C38 C39 C40 0.6(5)
C38 C39 C40 C41 -0.4(6)
C39 C40 C41 C42 0.1(5)
C38 C37 C42 C41 0.3(5)
C36 C37 C42 C41 180.0(3)
C38 C37 C42 C43 -179.2(3)
C36 C37 C42 C43 0.5(5)
C40 C41 C42 C37 -0.1(5)
C40 C41 C42 C43 179.4(3)
C37 C42 C43 O8 -178.6(3)
C41 C42 C43 O8 2.0(5)
C37 C42 C43 C44 1.5(5)
C41 C42 C43 C44 -177.9(3)
O8 C43 C44 C35 176.5(3)
C42 C43 C44 C35 -3.6(5)
O8 C43 C44 Br2 -4.1(5)
C42 C43 C44 Br2 175.7(3)
C36 C35 C44 C43 3.4(5)
C34 C35 C44 C43 -177.2(3)
C36 C35 C44 Br2 -175.9(3)
C34 C35 C44 Br2 3.4(5)
